data_4000328
loop_
_publ_author_name
'Beitone, Lionel'
'Loiseau, Thierry'
'Millange, Franck'
'Huguenard, Clarisse'
'Fink, Gerhard'
'Taulelle, Francis'
'Gren\`eche, Jean-Marc'
'F\'erey, G\'erard'

_publ_section_title
;
 Tetrahedrally Coordinated Iron(II) Incorporation in the Super-Sodalite
 Aluminophosphate Fe~3~Al~6~(PO~4~)~12~&#x00B7;4tren&#x00B7;17H~2~O (MIL-74)
;
_journal_coden_ASTM CMATEX
_journal_issue 24
_journal_name_full 'Chemistry of Materials'
_journal_page_first 4590
_journal_page_last 4597
_journal_paper_doi 10.1021/cm034535d
_journal_volume 15
_journal_year 2003
_chemical_formula_sum 'C24 H118 Al6 Fe3 N16 O65 P12'
_chemical_formula_weight 2372.41
_space_group_IT_number 217
_symmetry_cell_setting cubic
_symmetry_space_group_name_Hall 'I -4 2 3'
_symmetry_space_group_name_H-M 'I -4 3 m'
_atom_sites_solution_hydrogens geom
_atom_sites_solution_primary direct
_atom_sites_solution_secondary difmap
_audit_creation_method SHELXL-97
_cell_angle_alpha 90.00
_cell_angle_beta 90.00
_cell_angle_gamma 90.00
_cell_formula_units_Z 2
_cell_length_a 16.77050(10)
_cell_length_b 16.77050(10)
_cell_length_c 16.77050(10)
_cell_measurement_temperature 293(2)
_cell_volume 4716.70(5)
_computing_structure_refinement 'SHELXL-97 (Sheldrick, 1997)'
_diffrn_ambient_temperature 293(2)
_diffrn_measured_fraction_theta_full 0.977
_diffrn_measured_fraction_theta_max 0.977
_diffrn_radiation_monochromator graphite
_diffrn_radiation_source 'fine-focus sealed tube'
_diffrn_radiation_type MoK\a
_diffrn_radiation_wavelength 0.71073
_diffrn_reflns_av_R_equivalents 0.0183
_diffrn_reflns_av_sigmaI/netI 0.0092
_diffrn_reflns_limit_h_max 23
_diffrn_reflns_limit_h_min -22
_diffrn_reflns_limit_k_max 23
_diffrn_reflns_limit_k_min -23
_diffrn_reflns_limit_l_max 8
_diffrn_reflns_limit_l_min -23
_diffrn_reflns_number 16616
_diffrn_reflns_theta_full 29.80
_diffrn_reflns_theta_max 29.80
_diffrn_reflns_theta_min 2.43
_exptl_absorpt_coefficient_mu 0.829
_exptl_crystal_density_diffrn 1.670
_exptl_crystal_density_method 'not measured'
_exptl_crystal_F_000 2460
_refine_diff_density_max 0.635
_refine_diff_density_min -0.433
_refine_diff_density_rms 0.089
_refine_ls_abs_structure_details 'Flack H D (1983), Acta Cryst. A39, 876-881'
_refine_ls_abs_structure_Flack 0.05(4)
_refine_ls_extinction_coef 0.0009(5)
_refine_ls_extinction_expression Fc^*^=kFc[1+0.001xFc^2^\l^3^/sin(2\q)]^-1/4^
_refine_ls_extinction_method SHELXL
_refine_ls_goodness_of_fit_ref 1.252
_refine_ls_hydrogen_treatment mixed
_refine_ls_matrix_type full
_refine_ls_number_parameters 66
_refine_ls_number_reflns 1245
_refine_ls_number_restraints 0
_refine_ls_restrained_S_all 1.252
_refine_ls_R_factor_all 0.0328
_refine_ls_R_factor_gt 0.0327
_refine_ls_shift/su_max 0.001
_refine_ls_shift/su_mean 0.000
_refine_ls_structure_factor_coef Fsqd
_refine_ls_weighting_details 'calc w=1/[\s^2^(Fo^2^)+(0.0640P)^2^+2.3364P] where P=(Fo^2^+2Fc^2^)/3'
_refine_ls_weighting_scheme calc
_refine_ls_wR_factor_gt 0.0991
_refine_ls_wR_factor_ref 0.0993
_reflns_number_gt 1238
_reflns_number_total 1245
_reflns_threshold_expression >2sigma(I)
_cod_data_source_file cm034535dsi20030625_053928.cif
_cod_data_source_block lb1491
_cod_original_sg_symbol_H-M I-43m
_cod_database_code 4000328

loop_
_symmetry_equiv_pos_as_xyz
'x, y, z'
'-x, -y, z'
'-x, y, -z'
'x, -y, -z'
'z, x, y'
'z, -x, -y'
'-z, -x, y'
'-z, x, -y'
'y, z, x'
'-y, z, -x'
'y, -z, -x'
'-y, -z, x'
'y, x, z'
'-y, -x, z'
'y, -x, -z'
'-y, x, -z'
'x, z, y'
'-x, z, -y'
'-x, -z, y'
'x, -z, -y'
'z, y, x'
'z, -y, -x'
'-z, y, -x'
'-z, -y, x'
'x+1/2, y+1/2, z+1/2'
'-x+1/2, -y+1/2, z+1/2'
'-x+1/2, y+1/2, -z+1/2'
'x+1/2, -y+1/2, -z+1/2'
'z+1/2, x+1/2, y+1/2'
'z+1/2, -x+1/2, -y+1/2'
'-z+1/2, -x+1/2, y+1/2'
'-z+1/2, x+1/2, -y+1/2'
'y+1/2, z+1/2, x+1/2'
'-y+1/2, z+1/2, -x+1/2'
'y+1/2, -z+1/2, -x+1/2'
'-y+1/2, -z+1/2, x+1/2'
'y+1/2, x+1/2, z+1/2'
'-y+1/2, -x+1/2, z+1/2'
'y+1/2, -x+1/2, -z+1/2'
'-y+1/2, x+1/2, -z+1/2'
'x+1/2, z+1/2, y+1/2'
'-x+1/2, z+1/2, -y+1/2'
'-x+1/2, -z+1/2, y+1/2'
'x+1/2, -z+1/2, -y+1/2'
'z+1/2, y+1/2, x+1/2'
'z+1/2, -y+1/2, -x+1/2'
'-z+1/2, y+1/2, -x+1/2'
'-z+1/2, -y+1/2, x+1/2'

loop_
_atom_site_label
_atom_site_type_symbol
_atom_site_fract_x
_atom_site_fract_y
_atom_site_fract_z
_atom_site_U_iso_or_equiv
_atom_site_adp_type
_atom_site_occupancy
_atom_site_symmetry_multiplicity
_atom_site_calc_flag
_atom_site_refinement_flags
_atom_site_disorder_assembly
_atom_site_disorder_group
Al1 Al 1.0000 0.5000 0.5000 0.0173(3) Uani 1 8 d S . .
Al2 Al 1.0000 0.5000 0.7500 0.01844(19) Uiso 0.50 4 d SP . .
Fe2 Fe 1.0000 0.5000 0.7500 0.01844(19) Uiso 0.50 4 d SP . .
P P 0.93327(4) 0.37690(3) 0.62310(3) 0.02058(18) Uani 1 2 d S . .
O1 O 0.84816(14) 0.35684(11) 0.64316(11) 0.0401(6) Uani 1 2 d S . .
O2 O 0.98002(11) 0.40658(12) 0.69634(10) 0.0389(4) Uani 1 1 d . . .
O3 O 0.93621(14) 0.44192(9) 0.55808(9) 0.0333(5) Uani 1 2 d S . .
N1 N 0.80089(15) 0.19911(15) 0.80089(15) 0.0247(8) Uani 1 6 d S . .
C1 C 0.8223(3) 0.1268(3) 0.7563(3) 0.0338(8) Uani 0.50 1 d P . .
C2 C 1.1733(2) 0.35709(14) 0.64291(14) 0.0361(6) Uani 1 2 d S . .
N2 N 0.80435(13) 0.37413(16) 0.80435(13) 0.0344(6) Uani 1 2 d S . .
O1W O 1.0000 1.0000 1.0000 0.138(9) Uani 1 24 d S . .
O2W O 1.0934(5) 0.0934(5) 0.9066(5) 0.119(4) Uani 1 6 d S . .
O3W O 0.7394(5) 0.4462(5) 0.5538(5) 0.297(10) Uani 1 2 d S . .

loop_
_atom_site_aniso_label
_atom_site_aniso_U_11
_atom_site_aniso_U_22
_atom_site_aniso_U_33
_atom_site_aniso_U_23
_atom_site_aniso_U_13
_atom_site_aniso_U_12
Al1 0.0165(6) 0.0177(4) 0.0177(4) 0.000 0.000 0.000
P 0.0191(3) 0.0213(2) 0.0213(2) -0.0009(2) 0.00120(15) -0.00120(15)
O1 0.0225(9) 0.0489(9) 0.0489(9) 0.0161(11) 0.0060(6) -0.0060(6)
O2 0.0350(9) 0.0528(10) 0.0290(7) -0.0151(7) -0.0066(6) 0.0088(7)
O3 0.0320(10) 0.0339(6) 0.0339(6) 0.0114(9) 0.0035(5) -0.0035(5)
N1 0.0247(8) 0.0247(8) 0.0247(8) -0.0019(8) 0.0019(8) -0.0019(8)
C1 0.041(2) 0.0242(17) 0.037(2) -0.0046(15) 0.0047(16) 0.0013(17)
C2 0.0365(15) 0.0359(9) 0.0359(9) 0.0024(12) -0.0088(9) 0.0088(9)
N2 0.0390(8) 0.0250(11) 0.0390(8) -0.0073(8) 0.0046(11) -0.0073(8)
O1W 0.138(9) 0.138(9) 0.138(9) 0.000 0.000 0.000
O2W 0.119(4) 0.119(4) 0.119(4) -0.001(4) -0.001(4) 0.001(4)
O3W 0.068(4) 0.411(16) 0.411(16) 0.255(16) -0.034(4) 0.034(4)

loop_
_atom_type_symbol
_atom_type_description
_atom_type_scat_dispersion_real
_atom_type_scat_dispersion_imag
_atom_type_scat_source
O O 0.0106 0.0060 'International Tables Vol C Tables 4.2.6.8 and 6.1.1.4'
Al Al 0.0645 0.0514 'International Tables Vol C Tables 4.2.6.8 and 6.1.1.4'
P P 0.1023 0.0942 'International Tables Vol C Tables 4.2.6.8 and 6.1.1.4'
Fe Fe 0.3463 0.8444 'International Tables Vol C Tables 4.2.6.8 and 6.1.1.4'
C C 0.0033 0.0016 'International Tables Vol C Tables 4.2.6.8 and 6.1.1.4'
N N 0.0061 0.0033 'International Tables Vol C Tables 4.2.6.8 and 6.1.1.4'
H H 0.0000 0.0000 'International Tables Vol C Tables 4.2.6.8 and 6.1.1.4'

loop_
_geom_angle_atom_site_label_1
_geom_angle_atom_site_label_2
_geom_angle_atom_site_label_3
_geom_angle
_geom_angle_site_symmetry_1
_geom_angle_site_symmetry_3
_geom_angle_publ_flag
O3 Al1 O3 112.10(8) 2_765 4_566 ?
O3 Al1 O3 112.10(8) 2_765 . ?
O3 Al1 O3 104.33(15) 4_566 . ?
O3 Al1 O3 104.33(15) 2_765 3_756 ?
O3 Al1 O3 112.10(8) 4_566 3_756 ?
O3 Al1 O3 112.10(8) . 3_756 ?
O2 Al2 O2 103.88(5) . 40_646 ?
O2 Al2 O2 103.88(5) . 39_566 ?
O2 Al2 O2 121.35(12) 40_646 39_566 ?
O2 Al2 O2 121.35(12) . 2_765 ?
O2 Al2 O2 103.88(5) 40_646 2_765 ?
O2 Al2 O2 103.88(5) 39_566 2_765 ?
O2 Fe2 O2 103.88(5) . 40_646 ?
O2 Fe2 O2 103.88(5) . 39_566 ?
O2 Fe2 O2 121.35(12) 40_646 39_566 ?
O2 Fe2 O2 121.35(12) . 2_765 ?
O2 Fe2 O2 103.88(5) 40_646 2_765 ?
O2 Fe2 O2 103.88(5) 39_566 2_765 ?
O1 P O2 112.15(9) . . ?
O1 P O2 112.15(9) . 20_566 ?
O2 P O2 104.87(14) . 20_566 ?
O1 P O3 110.26(14) . . ?
O2 P O3 108.60(10) . . ?
O2 P O3 108.60(10) 20_566 . ?
P O2 Al2 139.39(13) . . ?
P O2 Fe2 139.39(13) . . ?
Al2 O2 Fe2 0.0 . . ?
P O3 Al1 144.00(16) . . ?
C1 N1 C1 48.5(4) 20_566 12_665 ?
C1 N1 C1 141.3(5) 20_566 . ?
C1 N1 C1 110.1(2) 12_665 . ?
C1 N1 C1 110.1(2) 20_566 21 ?
C1 N1 C1 141.3(5) 12_665 21 ?
C1 N1 C1 64.4(4) . 21 ?
C1 N1 C1 110.1(2) 20_566 14_665 ?
C1 N1 C1 64.4(4) 12_665 14_665 ?
C1 N1 C1 48.5(4) . 14_665 ?
C1 N1 C1 110.1(2) 21 14_665 ?
C1 N1 C1 64.4(4) 20_566 6_566 ?
C1 N1 C1 110.1(2) 12_665 6_566 ?
C1 N1 C1 110.1(2) . 6_566 ?
C1 N1 C1 48.5(4) 21 6_566 ?
C1 N1 C1 141.3(5) 14_665 6_566 ?
C1 C1 N1 65.77(19) 14_665 . ?
C1 C1 C2 66.83(19) 14_665 33_544 ?
N1 C1 C2 114.2(3) . 33_544 ?
C1 C1 C1 120.000(1) 14_665 21 ?
N1 C1 C1 57.78(19) . 21 ?
C2 C1 C1 155.6(2) 33_544 21 ?
N2 C2 C1 111.4(3) 34_646 46_556 ?
N2 C2 C1 111.4(3) 34_646 29_545 ?
C1 C2 C1 46.3(4) 46_556 29_545 ?

loop_
_geom_bond_atom_site_label_1
_geom_bond_atom_site_label_2
_geom_bond_distance
_geom_bond_site_symmetry_2
_geom_bond_publ_flag
Al1 O3 1.744(2) 2_765 ?
Al1 O3 1.744(2) 4_566 ?
Al1 O3 1.744(2) . ?
Al1 O3 1.744(2) 3_756 ?
Al2 O2 1.8375(18) . ?
Al2 O2 1.8375(18) 40_646 ?
Al2 O2 1.8375(18) 39_566 ?
Al2 O2 1.8375(18) 2_765 ?
Fe2 O2 1.8375(18) . ?
Fe2 O2 1.8375(18) 40_646 ?
Fe2 O2 1.8375(18) 39_566 ?
Fe2 O2 1.8375(18) 2_765 ?
P O1 1.505(2) . ?
P O2 1.5398(17) . ?
P O2 1.5398(17) 20_566 ?
P O3 1.543(2) . ?
N1 C1 1.470(4) 20_566 ?
N1 C1 1.470(4) 12_665 ?
N1 C1 1.470(4) . ?
N1 C1 1.470(4) 21 ?
N1 C1 1.470(4) 14_665 ?
N1 C1 1.470(4) 6_566 ?
C1 C1 1.206(10) 14_665 ?
C1 C2 1.533(5) 33_544 ?
C1 C1 1.567(9) 21 ?
C2 N2 1.482(5) 34_646 ?
C2 C1 1.533(5) 46_556 ?
C2 C1 1.533(5) 29_545 ?
N2 C2 1.482(5) 31_665 ?
